data_7232525
loop_
_publ_author_name
'Khavasi, Hamid Reza'
'Rahimi, Narjes'

_publ_section_title
;
 Lone pair&#x22EF;\p interaction versus \s-hole appearance in metal-bonded
 halogens
;
_journal_issue 18
_journal_name_full CrystEngComm
_journal_page_first 2929
_journal_paper_doi 10.1039/C8CE01795F
_journal_volume 21
_journal_year 2019
_chemical_formula_sum 'C22 H14 Cl2 F4 N6 O2 Zn'
_chemical_formula_weight 606.68
_space_group_IT_number 5
_space_group_name_Hall 'C 2y'
_space_group_name_H-M_alt 'C 1 2 1'
_symmetry_cell_setting monoclinic
_symmetry_space_group_name_Hall 'C 2y'
_symmetry_space_group_name_H-M 'C 1 2 1'
_atom_sites_solution_hydrogens geom
_atom_sites_solution_primary direct
_atom_sites_solution_secondary difmap
_audit_creation_method SHELXL-97
_audit_update_record
;
2017-12-15 deposited with the CCDC.    2019-03-21 downloaded from the CCDC.
;
_cell_angle_alpha 90.00
_cell_angle_beta 101.02(3)
_cell_angle_gamma 90.00
_cell_formula_units_Z 2
_cell_length_a 13.349(5)
_cell_length_b 5.3648(13)
_cell_length_c 17.035(6)
_cell_measurement_reflns_used 5496
_cell_measurement_temperature 298(2)
_cell_measurement_theta_max 27.00
_cell_measurement_theta_min 2.44
_cell_volume 1197.5(7)
_computing_cell_refinement 'X-Area 1.31 (Stoe & Cie GmbH, 2005)'
_computing_data_collection 'X-Area 1.31 (Stoe & Cie GmbH, 2005)'
_computing_data_reduction 'X-Area 1.31 (Stoe & Cie GmbH, 2005)'
_computing_molecular_graphics 'ORTEP-3 for Windows (Farrugia, 1997)'
_computing_publication_material 'WinGX (Farrugia, 1999)'
_computing_structure_refinement 'SHELXL-97 (Sheldrick, 1997)'
_computing_structure_solution 'SHELXS-97 (Sheldrick, 1990)'
_diffrn_ambient_temperature 298(2)
_diffrn_detector_area_resol_mean '0.15 mm'
_diffrn_measured_fraction_theta_full 0.999
_diffrn_measured_fraction_theta_max 0.999
_diffrn_measurement_device_type 'STOE IPDS 2T'
_diffrn_measurement_method 'rotation method'
_diffrn_radiation_monochromator graphite
_diffrn_radiation_source 'fine-focus sealed tube'
_diffrn_radiation_type MoK\a
_diffrn_radiation_wavelength 0.71073
_diffrn_reflns_av_R_equivalents 0.0817
_diffrn_reflns_av_sigmaI/netI 0.0820
_diffrn_reflns_limit_h_max 16
_diffrn_reflns_limit_h_min -16
_diffrn_reflns_limit_k_max 6
_diffrn_reflns_limit_k_min -6
_diffrn_reflns_limit_l_max 20
_diffrn_reflns_limit_l_min -21
_diffrn_reflns_number 5496
_diffrn_reflns_theta_full 27.00
_diffrn_reflns_theta_max 27.00
_diffrn_reflns_theta_min 2.44
_diffrn_standards_number 0
_exptl_absorpt_coefficient_mu 1.314
_exptl_absorpt_correction_T_max 0.8451
_exptl_absorpt_correction_T_min 0.6001
_exptl_absorpt_correction_type numerical
_exptl_absorpt_process_details 'shape of crystal determined optically'
_exptl_crystal_colour colorless
_exptl_crystal_density_diffrn 1.683
_exptl_crystal_density_method 'not measured'
_exptl_crystal_description Prism
_exptl_crystal_F_000 608
_exptl_crystal_size_max 0.50
_exptl_crystal_size_mid 0.35
_exptl_crystal_size_min 0.15
_refine_diff_density_max 0.543
_refine_diff_density_min -0.541
_refine_diff_density_rms 0.124
_refine_ls_abs_structure_details 'Flack H D (1983), Acta Cryst. A39, 876-881'
_refine_ls_abs_structure_Flack -0.03(5)
_refine_ls_extinction_method none
_refine_ls_goodness_of_fit_ref 1.012
_refine_ls_hydrogen_treatment constr
_refine_ls_matrix_type full
_refine_ls_number_parameters 168
_refine_ls_number_reflns 2406
_refine_ls_number_restraints 1
_refine_ls_restrained_S_all 1.012
_refine_ls_R_factor_all 0.0915
_refine_ls_R_factor_gt 0.0900
_refine_ls_shift/su_max 0.001
_refine_ls_shift/su_mean 0.000
_refine_ls_structure_factor_coef Fsqd
_refine_ls_weighting_details 'calc w=1/[\s^2^(Fo^2^)+(0.0974P)^2^+0.0000P] where P=(Fo^2^+2Fc^2^)/3'
_refine_ls_weighting_scheme calc
_refine_ls_wR_factor_gt 0.1417
_refine_ls_wR_factor_ref 0.1591
_reflns_number_gt 2312
_reflns_number_total 2406
_reflns_threshold_expression >2sigma(I)
_cod_data_source_file c8ce01795f2.cif
_cod_data_source_block 1
_cod_depositor_comments
;
The following automatic conversions were performed:

'_symmetry_cell_setting' value 'Monoclinic' changed to 'monoclinic'
according to
/home/data/users/saulius/crontab/automatic-downloads/rss-feeds/RSC/lib/dictionaries/cif_core.dic
dictionary named 'cif_core.dic' version 2.4.2 from 2011-04-26.

Automatic conversion script
Id: cif_fix_values 4973 2017-02-22 13:04:09Z antanas 

 Adding full bibliography for 7232524--7232526.cif.
;
_cod_original_cell_volume 1197.4(6)
_cod_original_sg_symbol_H-M C2
_cod_original_formula_sum 'C22 H14 Cl2 F4 N6 O2 Zn1'
_cod_database_code 7232525

loop_
_symmetry_equiv_pos_as_xyz
'x, y, z'
'-x, y, -z'
'x+1/2, y+1/2, z'
'-x+1/2, y+1/2, -z'

loop_
_atom_site_label
_atom_site_type_symbol
_atom_site_fract_x
_atom_site_fract_y
_atom_site_fract_z
_atom_site_U_iso_or_equiv
_atom_site_adp_type
_atom_site_occupancy
_atom_site_symmetry_multiplicity
_atom_site_calc_flag
_atom_site_refinement_flags
C1 C -0.4055(9) 0.312(4) -0.1637(7) 0.076(4) Uani 1 1 d .
H1 H -0.3423 0.3639 -0.1728 0.091 Uiso 1 1 calc R
C2 C -0.4106(9) 0.124(3) -0.1053(8) 0.069(4) Uani 1 1 d .
H2 H -0.3507 0.0603 -0.0751 0.083 Uiso 1 1 calc R
C3 C -0.5835(10) 0.139(2) -0.1372(8) 0.060(3) Uani 1 1 d .
H3 H -0.6464 0.0807 -0.1291 0.072 Uiso 1 1 calc R
C4 C -0.5789(8) 0.323(3) -0.1927(7) 0.056(3) Uani 1 1 d .
C5 C -0.6760(10) 0.438(3) -0.2389(8) 0.060(3) Uani 1 1 d .
C6 C -0.7190(10) 0.777(3) -0.3368(6) 0.060(3) Uani 1 1 d .
C7 C -0.6773(10) 0.966(3) -0.3764(7) 0.060(3) Uani 1 1 d .
C8 C -0.7356(13) 1.143(3) -0.4236(8) 0.073(4) Uani 1 1 d .
H8 H -0.7046 1.2708 -0.4473 0.087 Uiso 1 1 calc R
C9 C -0.8371(13) 1.128(3) -0.4345(9) 0.076(4) Uani 1 1 d .
H9 H -0.8772 1.2402 -0.4686 0.091 Uiso 1 1 calc R
C10 C -0.8818(10) 0.953(3) -0.3968(8) 0.063(3) Uani 1 1 d .
C11 C -0.8255(9) 0.777(4) -0.3472(7) 0.062(3) Uani 1 1 d .
H11 H -0.8584 0.6587 -0.3211 0.074 Uiso 1 1 calc R
N1 N -0.4918(8) 0.415(2) -0.2061(6) 0.066(3) Uani 1 1 d .
N2 N -0.4959(7) 0.0428(18) -0.0942(7) 0.059(3) Uani 1 1 d .
N3 N -0.6542(8) 0.619(2) -0.2885(6) 0.062(3) Uani 1 1 d .
H3A H -0.5905 0.6364 -0.2900 0.075 Uiso 1 1 calc R
O1 O -0.7576(6) 0.3724(15) -0.2313(5) 0.069(3) Uani 1 1 d .
Zn1 Zn -0.5000 -0.2039(3) 0.0000 0.0540(7) Uani 1 2 d S
Cl1 Cl -0.6495(2) -0.3880(7) -0.0255(2) 0.0788(12) Uani 1 1 d .
F1 F -0.5740(7) 0.9680(16) -0.3657(6) 0.098(3) Uani 1 1 d .
F2 F -0.9849(6) 0.9487(17) -0.4045(5) 0.087(2) Uani 1 1 d .

loop_
_atom_site_aniso_label
_atom_site_aniso_U_11
_atom_site_aniso_U_22
_atom_site_aniso_U_33
_atom_site_aniso_U_23
_atom_site_aniso_U_13
_atom_site_aniso_U_12
C1 0.056(7) 0.106(11) 0.059(8) 0.019(12) -0.007(6) -0.025(11)
C2 0.033(6) 0.091(10) 0.079(10) 0.019(9) -0.001(6) -0.004(7)
C3 0.053(7) 0.050(7) 0.073(10) 0.003(7) 0.001(7) 0.001(6)
C4 0.047(6) 0.054(9) 0.063(8) -0.002(9) 0.001(5) -0.016(7)
C5 0.057(8) 0.073(9) 0.055(9) -0.001(7) 0.022(6) 0.001(7)
C6 0.084(8) 0.060(8) 0.033(6) 0.004(8) -0.001(6) -0.034(10)
C7 0.070(9) 0.068(9) 0.046(8) -0.002(7) 0.019(7) -0.007(7)
C8 0.105(13) 0.050(8) 0.072(10) 0.012(8) 0.037(9) 0.004(8)
C9 0.097(12) 0.059(9) 0.063(10) 0.008(8) -0.007(8) 0.010(9)
C10 0.072(9) 0.069(9) 0.050(8) -0.002(7) 0.018(7) 0.013(8)
C11 0.066(7) 0.070(8) 0.048(7) -0.008(10) 0.011(6) -0.005(9)
N1 0.062(7) 0.078(7) 0.060(7) -0.007(5) 0.020(6) -0.013(6)
N2 0.044(6) 0.058(7) 0.072(7) -0.005(5) 0.003(5) 0.000(5)
N3 0.061(6) 0.055(6) 0.072(8) 0.022(6) 0.017(6) 0.004(5)
O1 0.051(5) 0.068(7) 0.084(7) 0.016(5) 0.006(4) 0.011(4)
Zn1 0.0388(10) 0.0429(12) 0.0774(15) 0.000 0.0036(9) 0.000
Cl1 0.0462(18) 0.068(2) 0.117(3) -0.020(2) 0.002(2) -0.0133(15)
F1 0.087(6) 0.075(6) 0.135(9) 0.019(6) 0.030(6) -0.014(5)
F2 0.075(5) 0.084(5) 0.102(6) 0.028(5) 0.014(5) 0.012(5)

loop_
_atom_type_symbol
_atom_type_description
_atom_type_scat_dispersion_real
_atom_type_scat_dispersion_imag
_atom_type_scat_source
C C 0.0033 0.0016 'International Tables Vol C Tables 4.2.6.8 and 6.1.1.4'
H H 0.0000 0.0000 'International Tables Vol C Tables 4.2.6.8 and 6.1.1.4'
N N 0.0061 0.0033 'International Tables Vol C Tables 4.2.6.8 and 6.1.1.4'
O O 0.0106 0.0060 'International Tables Vol C Tables 4.2.6.8 and 6.1.1.4'
Zn Zn 0.2839 1.4301 'International Tables Vol C Tables 4.2.6.8 and 6.1.1.4'
Cl Cl 0.1484 0.1585 'International Tables Vol C Tables 4.2.6.8 and 6.1.1.4'
F F 0.0171 0.0103 'International Tables Vol C Tables 4.2.6.8 and 6.1.1.4'

loop_
_geom_angle_atom_site_label_1
_geom_angle_atom_site_label_2
_geom_angle_atom_site_label_3
_geom_angle
_geom_angle_site_symmetry_1
_geom_angle_site_symmetry_3
N1 C1 C2 120.7(11) . .
N1 C1 H1 119.6 . .
C2 C1 H1 119.6 . .
N2 C2 C1 120.7(12) . .
N2 C2 H2 119.6 . .
C1 C2 H2 119.6 . .
N2 C3 C4 119.7(12) . .
N2 C3 H3 120.1 . .
C4 C3 H3 120.1 . .
N1 C4 C3 122.8(12) . .
N1 C4 C5 116.8(12) . .
C3 C4 C5 120.3(11) . .
O1 C5 N3 126.8(13) . .
O1 C5 C4 122.5(12) . .
N3 C5 C4 110.7(11) . .
N3 C6 C7 118.5(12) . .
N3 C6 C11 125.8(14) . .
C7 C6 C11 115.7(15) . .
F1 C7 C8 121.1(12) . .
F1 C7 C6 115.7(13) . .
C8 C7 C6 123.3(13) . .
C9 C8 C7 118.8(14) . .
C9 C8 H8 120.6 . .
C7 C8 H8 120.6 . .
C8 C9 C10 120.6(14) . .
C8 C9 H9 119.7 . .
C10 C9 H9 119.7 . .
C9 C10 F2 120.0(13) . .
C9 C10 C11 122.0(14) . .
F2 C10 C11 117.9(13) . .
C10 C11 C6 119.6(16) . .
C10 C11 H11 120.2 . .
C6 C11 H11 120.2 . .
C4 N1 C1 116.2(11) . .
C2 N2 C3 119.7(12) . .
C2 N2 Zn1 119.2(9) . .
C3 N2 Zn1 120.6(9) . .
C5 N3 C6 129.2(12) . .
C5 N3 H3A 115.4 . .
C6 N3 H3A 115.4 . .
N2 Zn1 N2 101.4(6) 2_455 .
N2 Zn1 Cl1 106.3(3) 2_455 .
N2 Zn1 Cl1 106.8(3) . .
N2 Zn1 Cl1 106.8(3) 2_455 2_455
N2 Zn1 Cl1 106.3(3) . 2_455
Cl1 Zn1 Cl1 126.5(2) . 2_455

loop_
_geom_bond_atom_site_label_1
_geom_bond_atom_site_label_2
_geom_bond_distance
_geom_bond_site_symmetry_2
C1 N1 1.354(17) .
C1 C2 1.43(2) .
C1 H1 0.9300 .
C2 N2 1.267(15) .
C2 H2 0.9300 .
C3 N2 1.357(15) .
C3 C4 1.376(18) .
C3 H3 0.9300 .
C4 N1 1.323(14) .
C4 C5 1.515(17) .
C5 O1 1.176(14) .
C5 N3 1.353(17) .
C6 N3 1.370(18) .
C6 C7 1.390(19) .
C6 C11 1.398(17) .
C7 F1 1.356(14) .
C7 C8 1.387(19) .
C8 C9 1.33(2) .
C8 H8 0.9300 .
C9 C10 1.34(2) .
C9 H9 0.9300 .
C10 F2 1.358(14) .
C10 C11 1.39(2) .
C11 H11 0.9300 .
N2 Zn1 2.089(11) .
N3 H3A 0.8600 .
Zn1 N2 2.089(11) 2_455
Zn1 Cl1 2.194(3) .
Zn1 Cl1 2.195(3) 2_455

loop_
_geom_torsion_atom_site_label_1
_geom_torsion_atom_site_label_2
_geom_torsion_atom_site_label_3
_geom_torsion_atom_site_label_4
_geom_torsion
_geom_torsion_site_symmetry_4
N1 C1 C2 N2 3(3) .
N2 C3 C4 N1 -1(2) .
N2 C3 C4 C5 -177.8(12) .
N1 C4 C5 O1 -179.6(12) .
C3 C4 C5 O1 -2(2) .
N1 C4 C5 N3 1.2(18) .
C3 C4 C5 N3 178.4(12) .
N3 C6 C7 F1 2.7(18) .
C11 C6 C7 F1 179.4(13) .
N3 C6 C7 C8 -176.9(13) .
C11 C6 C7 C8 0(2) .
F1 C7 C8 C9 177.7(13) .
C6 C7 C8 C9 -3(2) .
C7 C8 C9 C10 4(2) .
C8 C9 C10 F2 176.0(13) .
C8 C9 C10 C11 -2(2) .
C9 C10 C11 C6 -1(2) .
F2 C10 C11 C6 -179.0(13) .
N3 C6 C11 C10 178.4(12) .
C7 C6 C11 C10 2(2) .
C3 C4 N1 C1 2(2) .
C5 C4 N1 C1 179.2(14) .
C2 C1 N1 C4 -3(2) .
C1 C2 N2 C3 -1(2) .
C1 C2 N2 Zn1 -173.6(12) .
C4 C3 N2 C2 0.3(19) .
C4 C3 N2 Zn1 172.4(10) .
O1 C5 N3 C6 5(2) .
C4 C5 N3 C6 -175.8(13) .
C7 C6 N3 C5 173.3(13) .
C11 C6 N3 C5 -3(3) .
C2 N2 Zn1 N2 87.1(11) 2_455
C3 N2 Zn1 N2 -85.0(10) 2_455
C2 N2 Zn1 Cl1 -161.8(10) .
C3 N2 Zn1 Cl1 26.1(10) .
C2 N2 Zn1 Cl1 -24.4(11) 2_455
C3 N2 Zn1 Cl1 163.5(9) 2_455
